data_9009329
loop_
_publ_author_name
'Pertlik, F.'

_publ_section_title
;
 The crystal structure of franciscanite, Mn3(Vx_1-x)(SiO4)(O,OH)3,(x ~ 0.5)
 California, USA
;
_journal_name_full 'Neues Jahrbuch fur Mineralogie, Monatshefte'
_journal_page_first 493
_journal_page_last 499
_journal_volume 1986
_journal_year 1986
_chemical_compound_source 'Franciscan Complex, Pennsylvania mine, Santa Clara County,'
_chemical_formula_sum 'H3 Mn3 O7 Si V0.5'
_chemical_name_mineral Franciscanite
_space_group_IT_number 143
_symmetry_space_group_name_Hall 'P 3'
_symmetry_space_group_name_H-M 'P 3'
_cell_angle_alpha 90
_cell_angle_beta 90
_cell_angle_gamma 120
_cell_formula_units_Z 2
_cell_length_a 8.1518
_cell_length_b 8.1518
_cell_length_c 4.8091
_cell_volume 276.759
_database_code_amcsd 0014805
_exptl_crystal_density_diffrn 4.001
_cod_original_formula_sum 'Mn3 V.5 Si O7 H3'
_cod_database_code 9009329

loop_
_space_group_symop_operation_xyz
x,y,z
-y,x-y,z
-x+y,-x,z

loop_
_atom_site_aniso_label
_atom_site_aniso_U_11
_atom_site_aniso_U_22
_atom_site_aniso_U_33
_atom_site_aniso_U_12
_atom_site_aniso_U_13
_atom_site_aniso_U_23
Mn1 0.01100 0.00500 0.01500 0.00000 -0.00100 -0.00100
Mn2 0.00900 0.01700 0.00900 0.00500 -0.00100 -0.00200
V1 0.00100 0.00100 0.03100 0.00000 0.00000 0.00000
V2 0.03500 0.03500 0.00100 0.01700 0.00000 0.00000
Si1 0.01500 0.01500 0.00700 0.00700 0.00000 0.00000
Si2 0.00600 0.00600 0.01000 0.00300 0.00000 0.00000
O2 0.00800 0.01200 0.01600 0.00000 0.00700 0.00200
O22 0.02200 0.00900 0.00900 0.00900 0.00600 0.00200
O3 0.01200 0.01200 0.03600 0.00600 0.00000 0.00000
O33 0.00100 0.00100 0.01500 0.00000 0.00000 0.00000
O-H1 0.02900 0.01300 0.02300 0.01300 -0.01300 -0.00900
O-H11 0.00300 0.02000 0.01100 0.00400 -0.00700 -0.00100

loop_
_atom_site_label
_atom_site_fract_x
_atom_site_fract_y
_atom_site_fract_z
_atom_site_occupancy
_atom_site_type_symbol
_atom_site_attached_hydrogens
Mn1 0.58480 0.89160 0.00000 1.00000 Mn 0
Mn2 0.40900 0.11510 0.49940 1.00000 Mn 0
V1 0.00000 0.00000 0.96090 0.64000 V 0
V2 0.00000 0.00000 0.43240 0.36000 V 0
Si1 0.33333 0.66667 0.43420 1.00000 Si 0
Si2 0.66667 0.33333 0.93980 1.00000 Si 0
O2 0.36660 0.86770 0.29450 1.00000 O 0
O22 0.62770 0.13170 0.79730 1.00000 O 0
O3 0.33333 0.66667 0.78440 1.00000 O 0
O33 0.66667 0.33333 0.26700 1.00000 O 0
O-H1 0.78890 0.83580 0.78140 1.00000 O 1
O-H11 0.21350 0.16300 0.26470 1.00000 O 1

loop_
_cod_changelog_entry_id
_cod_changelog_entry_author
_cod_changelog_entry_date
_cod_changelog_entry_text
1
;cod-tools version 3.8.0
Id: cif_guess_AMCSD_atom_types 9574 2023-05-10 09:00:05Z saulius
;
2023-05-10T18:51:36+03:00
;Derived atom types and hydrogen counts
from atom names that follow the AMCSD naming convention
(Wat == water, O-H == hydroxyl).
;
2
;cod-tools version 3.10.1
Id: cif_fix_AMCSD_aniso_labels 10200 2024-08-01 14:09:44Z saulius
;
2024-08-02T12:21:16+03:00
;Changed the following '_atom_site_aniso_label' values:
'OH1' -> 'O-H1'
'OH11' -> 'O-H11'
;

loop_
_cod_related_entry_id
_cod_related_entry_database
_cod_related_entry_code
1 AMCSD 0014805
